data_4320917
loop_
_publ_author_name
'Yu-Bin Dong'
'Mark D. Smith'
'Hans-Conrad zur Loye'

_publ_contact_author_address
;
Department of Chemistry and Biochemistry
University of South Carolina
730 South Main Street
Columbia, South Carolina 29208
USA
;
_publ_contact_author_email ' hanno@psc.sc.edu'
_publ_contact_author_fax ' (803) 777 9521'
_publ_contact_author_name ' Dr. Hans-Conrad zur Loye'
_publ_contact_author_phone ' (803)777 6916'
_publ_section_title
;
 Metal-Containing Ligands for Mixed-Metal Polymers: Novel Cu(II)-Ag(I)
 Mixed-Metal Coordination Polymers Generated from
 [Cu(2-methylpyrazine-5-carboxylate)2(H2O)].3H2O and Silver(I) Salts
;
_journal_name_full 'Inorganic Chemistry'
_journal_page_first 1943
_journal_page_last 1949
_journal_paper_doi 10.1021/ic991475y
_journal_volume 39
_journal_year 2000
_chemical_formula_sum 'C12 H14 Ag B Cu F4 N4 O6'
_chemical_formula_weight 568.49
_chemical_name_systematic
;
 ?
;
_space_group_IT_number 15
_symmetry_cell_setting monoclinic
_symmetry_space_group_name_Hall '-C 2yc'
_symmetry_space_group_name_H-M 'C 1 2/c 1'
_atom_sites_solution_hydrogens geom
_atom_sites_solution_primary direct
_atom_sites_solution_secondary difmap
_audit_creation_method SHELXL-97
_cell_angle_alpha 90.00
_cell_angle_beta 94.74(3)
_cell_angle_gamma 90.00
_cell_formula_units_Z 4
_cell_length_a 25.827(5)
_cell_length_b 9.6430(19)
_cell_length_c 7.4525(15)
_cell_measurement_reflns_used 15
_cell_measurement_temperature 293(2)
_cell_measurement_theta_max 6.2
_cell_measurement_theta_min 3.4
_cell_volume 1849.7(6)
_computing_cell_refinement 'Bruker XSCANS'
_computing_data_collection 'Bruker XSCANS'
_computing_data_reduction 'Bruker SHELXTL'
_computing_molecular_graphics 'Bruker SHELXTL'
_computing_publication_material 'Bruker SHELXTL'
_computing_structure_refinement 'SHELXL-97 (Sheldrick, 1997)'
_computing_structure_solution 'SHELXS-97 (Sheldrick, 1990)'
_diffrn_ambient_temperature 293(2)
_diffrn_measured_fraction_theta_full 0.998
_diffrn_measured_fraction_theta_max 0.998
_diffrn_measurement_device_type 'Bruker P4'
_diffrn_measurement_method '\w scans'
_diffrn_radiation_monochromator graphite
_diffrn_radiation_source 'fine-focus sealed tube'
_diffrn_radiation_type MoK\a
_diffrn_radiation_wavelength 0.71073
_diffrn_reflns_av_R_equivalents 0.0000
_diffrn_reflns_av_sigmaI/netI 0.0393
_diffrn_reflns_limit_h_max 29
_diffrn_reflns_limit_h_min 0
_diffrn_reflns_limit_k_max 11
_diffrn_reflns_limit_k_min 0
_diffrn_reflns_limit_l_max 8
_diffrn_reflns_limit_l_min -8
_diffrn_reflns_number 1445
_diffrn_reflns_theta_full 23.97
_diffrn_reflns_theta_max 23.97
_diffrn_reflns_theta_min 1.58
_exptl_absorpt_coefficient_mu 2.286
_exptl_absorpt_correction_type none
_exptl_crystal_colour blue
_exptl_crystal_density_diffrn 2.041
_exptl_crystal_density_method 'not measured'
_exptl_crystal_description block
_exptl_crystal_F_000 1116
_exptl_crystal_size_max 0.45
_exptl_crystal_size_mid 0.33
_exptl_crystal_size_min 0.30
_refine_diff_density_max 0.871
_refine_diff_density_min -0.884
_refine_diff_density_rms 0.109
_refine_ls_extinction_coef 0.0017(3)
_refine_ls_extinction_expression Fc^*^=3DkFc[1+0.001xFc^2^\l^3^/sin(2\q)]^-1/4^
_refine_ls_extinction_method SHELXL
_refine_ls_goodness_of_fit_ref 1.077
_refine_ls_hydrogen_treatment mixed
_refine_ls_matrix_type full
_refine_ls_number_parameters 147
_refine_ls_number_reflns 1445
_refine_ls_number_restraints 0
_refine_ls_restrained_S_all 1.077
_refine_ls_R_factor_all 0.0435
_refine_ls_R_factor_gt 0.0398
_refine_ls_shift/su_max 0.000
_refine_ls_shift/su_mean 0.000
_refine_ls_structure_factor_coef Fsqd
_refine_ls_weighting_details 'calc w=1/[\s^2^(Fo^2^)+(0.0558P)^2^+10.3934P] where P=(Fo^2^+2Fc^2^)/3'
_refine_ls_weighting_scheme calc
_refine_ls_wR_factor_gt 0.1061
_refine_ls_wR_factor_ref 0.1091
_reflns_number_gt 1325
_reflns_number_total 1445
_reflns_threshold_expression >2sigma(I)
_cod_data_source_file ic991475y_3.cif
_cod_data_source_block 2
_cod_depositor_comments
;
The following automatic conversions were performed:

'_symmetry_cell_setting' value 'Monoclinic' changed to 'monoclinic'
according to the built-in table from CIF Core dictionary named
'cif_core.dic' version 2.4.1 from 2010-06-29.

Automatic conversion script
Id: cif_fix_values 1646 2011-03-28 12:23:43Z adriana 
;
_cod_database_code 4320917

loop_
_symmetry_equiv_pos_as_xyz
'x, y, z'
'-x, y, -z+1/2'
'x+1/2, y+1/2, z'
'-x+1/2, y+1/2, -z+1/2'
'-x, -y, -z'
'x, -y, z-1/2'
'-x+1/2, -y+1/2, -z'
'x+1/2, -y+1/2, z-1/2'

loop_
_atom_site_label
_atom_site_type_symbol
_atom_site_fract_x
_atom_site_fract_y
_atom_site_fract_z
_atom_site_U_iso_or_equiv
_atom_site_adp_type
_atom_site_occupancy
_atom_site_symmetry_multiplicity
_atom_site_calc_flag
_atom_site_refinement_flags
_atom_site_disorder_assembly
_atom_site_disorder_group
Ag Ag 0.0000 0.16670(6) 0.2500 0.0391(3) Uani 1 2 d S . .
Cu Cu 0.2500 0.2500 0.0000 0.0316(3) Uani 1 2 d S . .
N1 N 0.18068(16) 0.2441(4) 0.0993(5) 0.0279(9) Uani 1 1 d . . .
N2 N 0.08237(16) 0.1949(4) 0.2067(5) 0.0296(9) Uani 1 1 d . . .
C1 C 0.15818(18) 0.1195(5) 0.0761(6) 0.0261(10) Uani 1 1 d . . .
C2 C 0.10915(18) 0.0965(5) 0.1277(6) 0.0290(10) Uani 1 1 d . . .
H2 H 0.0940 0.0098 0.1073 0.035 Uiso 1 1 calc R . .
C3 C 0.10592(19) 0.3185(5) 0.2368(6) 0.0323(11) Uani 1 1 d . . .
C4 C 0.1552(2) 0.3417(5) 0.1812(7) 0.0328(11) Uani 1 1 d . . .
H4 H 0.1707 0.4280 0.2018 0.039 Uiso 1 1 calc R . .
C5 C 0.19151(18) 0.0106(5) -0.0026(6) 0.0267(10) Uani 1 1 d . . .
C6 C 0.0779(2) 0.4281(6) 0.3314(9) 0.0564(16) Uani 1 1 d . . .
H6A H 0.0494 0.4621 0.2531 0.085 Uiso 1 1 calc R . .
H6B H 0.1014 0.5030 0.3640 0.085 Uiso 1 1 calc R . .
H6C H 0.0651 0.3899 0.4381 0.085 Uiso 1 1 calc R . .
O1 O 0.23401(13) 0.0539(3) -0.0577(5) 0.0348(8) Uani 1 1 d . . .
O2 O 0.17578(14) -0.1104(4) -0.0092(5) 0.0368(8) Uani 1 1 d . . .
O3 O 0.29180(16) 0.1671(4) 0.2869(5) 0.0419(9) Uani 1 1 d . . .
H3A H 0.2698 0.1245 0.3459 0.08(3) Uiso 1 1 d . . .
H3B H 0.2980 0.2473 0.3681 0.07(2) Uiso 1 1 d . . .
B B 1.0000 0.7925(14) 0.2500 0.064(3) Uani 1 2 d S . .
F1 F 0.9918(4) 0.6947(8) 0.1122(10) 0.101(3) Uani 0.67 1 d P . .
F2 F 0.9505(6) 0.8025(16) 0.260(3) 0.236(8) Uani 0.77 1 d P . .
F3 F 1.0000(5) 0.9062(10) 0.1215(13) 0.115(4) Uani 0.57 1 d P . .

loop_
_atom_site_aniso_label
_atom_site_aniso_U_11
_atom_site_aniso_U_22
_atom_site_aniso_U_33
_atom_site_aniso_U_23
_atom_site_aniso_U_13
_atom_site_aniso_U_12
Ag 0.0340(4) 0.0442(4) 0.0390(4) 0.000 0.0030(2) 0.000
Cu 0.0372(5) 0.0232(5) 0.0352(5) -0.0037(3) 0.0074(4) -0.0018(3)
N1 0.035(2) 0.025(2) 0.024(2) 0.0017(15) -0.0016(16) -0.0001(16)
N2 0.037(2) 0.032(2) 0.0189(19) 0.0003(17) -0.0037(16) -0.0017(18)
C1 0.038(3) 0.025(2) 0.014(2) 0.0022(18) -0.0059(18) -0.0009(19)
C2 0.038(2) 0.026(2) 0.022(2) 0.000(2) -0.0069(18) -0.004(2)
C3 0.039(3) 0.031(3) 0.026(2) -0.002(2) -0.002(2) 0.001(2)
C4 0.043(3) 0.023(2) 0.032(3) -0.003(2) 0.002(2) -0.002(2)
C5 0.040(3) 0.025(2) 0.014(2) -0.0021(18) -0.0086(18) -0.001(2)
C6 0.054(3) 0.044(3) 0.073(4) -0.018(3) 0.022(3) 0.000(3)
O1 0.0425(19) 0.0266(17) 0.0358(18) -0.0058(15) 0.0056(15) 0.0002(15)
O2 0.053(2) 0.0254(18) 0.0309(18) -0.0018(15) -0.0051(15) -0.0006(15)
O3 0.062(2) 0.0325(19) 0.0305(19) 0.0014(16) 0.0008(18) -0.0071(17)
B 0.069(7) 0.069(7) 0.053(6) 0.000 0.003(5) 0.000
F1 0.155(8) 0.085(5) 0.058(4) -0.004(4) -0.018(4) -0.004(5)
F2 0.212(15) 0.189(12) 0.32(2) 0.023(14) 0.124(15) 0.059(12)
F3 0.175(11) 0.068(5) 0.096(6) -0.002(5) -0.028(7) -0.031(6)

loop_
_atom_type_symbol
_atom_type_description
_atom_type_scat_dispersion_real
_atom_type_scat_dispersion_imag
_atom_type_scat_source
C C 0.0033 0.0016 'International Tables Vol C Tables 4.2.6.8 and 6.1.1.4'
H H 0.0000 0.0000 'International Tables Vol C Tables 4.2.6.8 and 6.1.1.4'
B B 0.0013 0.0007 'International Tables Vol C Tables 4.2.6.8 and 6.1.1.4'
N N 0.0061 0.0033 'International Tables Vol C Tables 4.2.6.8 and 6.1.1.4'
O O 0.0106 0.0060 'International Tables Vol C Tables 4.2.6.8 and 6.1.1.4'
F F 0.0171 0.0103 'International Tables Vol C Tables 4.2.6.8 and 6.1.1.4'
Cu Cu 0.3201 1.2651 'International Tables Vol C Tables 4.2.6.8 and 6.1.1.4'
Ag Ag -0.8971 1.1015 'International Tables Vol C Tables 4.2.6.8 and 6.1.1.4'

loop_
_geom_angle_atom_site_label_1
_geom_angle_atom_site_label_2
_geom_angle_atom_site_label_3
_geom_angle
_geom_angle_site_symmetry_1
_geom_angle_site_symmetry_3
_geom_angle_publ_flag
N2 Ag N2 165.7(2) . 2 ?
O1 Cu O1 180.00(19) 7 . ?
O1 Cu N1 97.15(14) 7 . ?
O1 Cu N1 82.85(14) . . ?
O1 Cu N1 82.85(14) 7 7 ?
O1 Cu N1 97.15(14) . 7 ?
N1 Cu N1 180.0(2) . 7 ?
C4 N1 C1 118.0(4) . . ?
C4 N1 Cu 130.2(3) . . ?
C1 N1 Cu 111.8(3) . . ?
C2 N2 C3 117.2(4) . . ?
C2 N2 Ag 121.2(3) . . ?
C3 N2 Ag 121.0(3) . . ?
N1 C1 C2 120.6(4) . . ?
N1 C1 C5 114.8(4) . . ?
C2 C1 C5 124.5(4) . . ?
N2 C2 C1 122.1(4) . . ?
N2 C3 C4 120.3(4) . . ?
N2 C3 C6 118.4(5) . . ?
C4 C3 C6 121.3(4) . . ?
N1 C4 C3 121.7(4) . . ?
O2 C5 O1 125.9(4) . . ?
O2 C5 C1 118.5(4) . . ?
O1 C5 C1 115.6(4) . . ?
C5 O1 Cu 114.4(3) . . ?
F2 B F2 171.4(19) 2_755 . ?
F2 B F1 95.6(9) 2_755 . ?
F2 B F1 90.2(10) . . ?
F2 B F1 90.2(10) 2_755 2_755 ?
F2 B F1 95.6(9) . 2_755 ?
F1 B F1 95.1(10) . 2_755 ?
F2 B F3 92.1(10) 2_755 2_755 ?
F2 B F3 81.4(10) . 2_755 ?
F1 B F3 169.6(7) . 2_755 ?
F1 B F3 91.9(5) 2_755 2_755 ?
F2 B F3 81.4(10) 2_755 . ?
F2 B F3 92.1(10) . . ?
F1 B F3 91.9(5) . . ?
F1 B F3 169.6(7) 2_755 . ?
F3 B F3 82.3(11) 2_755 . ?

loop_
_geom_bond_atom_site_label_1
_geom_bond_atom_site_label_2
_geom_bond_distance
_geom_bond_site_symmetry_2
_geom_bond_publ_flag
Ag N2 2.195(4) . ?
Ag N2 2.195(4) 2 ?
Cu O1 1.975(3) 7 ?
Cu O1 1.975(3) . ?
Cu N1 1.994(4) . ?
Cu N1 1.994(4) 7 ?
N1 C4 1.326(6) . ?
N1 C1 1.340(6) . ?
N2 C2 1.339(6) . ?
N2 C3 1.348(6) . ?
C1 C2 1.372(7) . ?
C1 C5 1.507(7) . ?
C3 C4 1.389(7) . ?
C3 C6 1.490(7) . ?
C5 O2 1.235(6) . ?
C5 O1 1.274(6) . ?
B F2 1.291(15) 2_755 ?
B F2 1.291(15) . ?
B F1 1.397(11) . ?
B F1 1.397(11) 2_755 ?
B F3 1.456(14) 2_755 ?
B F3 1.456(14) . ?
